data_2223808
loop_
_publ_author_name
'Lin, Cui-Hua'
'Liu, Nai-Sheng'
'Jian, Fang-Fang'

_publ_section_title
;
 2-Amino-4,6-dimethylpyrimidinium chloroacetate
;
_journal_coeditor_code HB5174
_journal_issue 11
_journal_name_full 'Acta Crystallographica Section E'
_journal_page_first o2913
_journal_paper_doi 10.1107/S1600536809044444
_journal_volume 65
_journal_year 2009
_chemical_formula_iupac 'C6 H10 N3 +, C2 H2 Cl O2 -'
_chemical_formula_moiety 'C6 H10 N3 +, C2 H2 Cl O2 -'
_chemical_formula_sum 'C8 H12 Cl N3 O2'
_chemical_formula_weight 217.66
_chemical_name_systematic
;
2-Amino-4,6-dimethylpyrimidinium chloroacetate
;
_space_group_IT_number 2
_symmetry_cell_setting triclinic
_symmetry_space_group_name_Hall '-P 1'
_symmetry_space_group_name_H-M 'P -1'
_atom_sites_solution_hydrogens geom
_atom_sites_solution_primary direct
_atom_sites_solution_secondary difmap
_audit_creation_method SHELXL-97
_cell_angle_alpha 92.90(3)
_cell_angle_beta 96.53(3)
_cell_angle_gamma 91.15(3)
_cell_formula_units_Z 4
_cell_length_a 4.4560(9)
_cell_length_b 12.302(3)
_cell_length_c 19.441(4)
_cell_measurement_reflns_used 3452
_cell_measurement_temperature 293(2)
_cell_measurement_theta_max 27.48
_cell_measurement_theta_min 3.17
_cell_volume 1057.1(4)
_computing_cell_refinement 'SAINT (Bruker, 1997)'
_computing_data_collection 'SMART (Bruker, 1997)'
_computing_data_reduction 'SAINT (Bruker, 1997)'
_computing_molecular_graphics 'SHELXTL (Sheldrick, 2008)'
_computing_publication_material 'SHELXTL (Sheldrick, 2008)'
_computing_structure_refinement 'SHELXL97 (Sheldrick, 2008)'
_computing_structure_solution 'SHELXS97 (Sheldrick, 2008)'
_diffrn_ambient_temperature 293(2)
_diffrn_measured_fraction_theta_full 0.982
_diffrn_measured_fraction_theta_max 0.982
_diffrn_measurement_device_type 'Bruker SMART CCD'
_diffrn_measurement_method \w
_diffrn_radiation_monochromator graphite
_diffrn_radiation_source 'fine-focus sealed tube'
_diffrn_radiation_type MoK\a
_diffrn_radiation_wavelength 0.71073
_diffrn_reflns_av_R_equivalents 0.0283
_diffrn_reflns_av_sigmaI/netI 0.0394
_diffrn_reflns_limit_h_max 5
_diffrn_reflns_limit_h_min -5
_diffrn_reflns_limit_k_max 15
_diffrn_reflns_limit_k_min -15
_diffrn_reflns_limit_l_max 25
_diffrn_reflns_limit_l_min -25
_diffrn_reflns_number 10303
_diffrn_reflns_theta_full 27.48
_diffrn_reflns_theta_max 27.48
_diffrn_reflns_theta_min 3.17
_exptl_absorpt_coefficient_mu 0.341
_exptl_absorpt_correction_type none
_exptl_crystal_colour colourless
_exptl_crystal_density_diffrn 1.368
_exptl_crystal_density_method 'not measured'
_exptl_crystal_description block
_exptl_crystal_F_000 456
_exptl_crystal_size_max 0.20
_exptl_crystal_size_mid 0.15
_exptl_crystal_size_min 0.11
_refine_diff_density_max 0.416
_refine_diff_density_min -0.428
_refine_ls_extinction_method none
_refine_ls_goodness_of_fit_ref 1.075
_refine_ls_hydrogen_treatment constr
_refine_ls_matrix_type full
_refine_ls_number_parameters 253
_refine_ls_number_reflns 4761
_refine_ls_number_restraints 0
_refine_ls_restrained_S_all 1.075
_refine_ls_R_factor_all 0.0727
_refine_ls_R_factor_gt 0.0546
_refine_ls_shift/su_max 0.000
_refine_ls_shift/su_mean 0.000
_refine_ls_structure_factor_coef Fsqd
_refine_ls_weighting_details 'calc w=1/[\s^2^(Fo^2^)+(0.1056P)^2^+0.3945P] where P=(Fo^2^+2Fc^2^)/3'
_refine_ls_weighting_scheme calc
_refine_ls_wR_factor_gt 0.1754
_refine_ls_wR_factor_ref 0.1952
_reflns_number_gt 3452
_reflns_number_total 4761
_reflns_threshold_expression I>2\s(I)
_cod_data_source_file hb5174.cif
_cod_data_source_block I
_cod_depositor_comments
;
The following automatic conversions were performed:
'_symmetry_cell_setting' value 'Triclinic' changed to 'triclinic'
according to '/home/saulius/struct/CIF-dictionaries/cif_core.dic'
dictionary named 'cif_core.dic' version 2.4.1 from 2010-06-29.

Automatic conversion script
Id: cif_fix_enum 1527 2010-12-29 10:47:43Z saulius 

The following automatic conversions were performed:

'_symmetry_cell_setting' value 'Triclinic' changed to 'triclinic'
according to /home/saulius/struct/CIF-dictionaries/cif_core.dic
dictionary named 'cif_core.dic' version 2.4.1 from 2010-06-29.

Automatic conversion script
Id: cif_fix_values 1715 2011-07-08 13:25:40Z adriana 
;
_cod_database_code 2223808
_cod_database_fobs_code 2223808

loop_
_symmetry_equiv_pos_as_xyz
'x, y, z'
'-x, -y, -z'

loop_
_atom_site_type_symbol
_atom_site_label
_atom_site_fract_x
_atom_site_fract_y
_atom_site_fract_z
_atom_site_U_iso_or_equiv
_atom_site_adp_type
_atom_site_calc_flag
_atom_site_refinement_flags
_atom_site_occupancy
_atom_site_disorder_assembly
_atom_site_disorder_group
Cl Cl1 0.92264(17) 0.01264(6) 0.17209(4) 0.0623(2) Uani d . 1 . .
O O4 0.7689(5) 0.14297(17) -0.00572(10) 0.0681(6) Uani d . 1 . .
C C16 0.8811(6) 0.13347(19) 0.05672(13) 0.0463(5) Uani d . 1 . .
O O3 1.0794(5) 0.19170(18) 0.08873(11) 0.0742(7) Uani d . 1 . .
C C15 0.7353(7) 0.0407(2) 0.09016(14) 0.0616(7) Uani d . 1 . .
H H15A 0.7320 -0.0243 0.0596 0.074 Uiso calc R 1 . .
H H15B 0.5276 0.0584 0.0954 0.074 Uiso calc R 1 . .
Cl Cl2 0.8148(2) 0.60659(7) 0.34169(5) 0.0862(3) Uani d . 1 . .
O O2 0.9854(5) 0.38470(15) 0.37047(10) 0.0594(5) Uani d . 1 . .
C C14 0.8160(6) 0.4192(2) 0.41493(13) 0.0497(6) Uani d . 1 . .
O O1 0.7445(6) 0.36870(18) 0.46320(12) 0.0798(7) Uani d . 1 . .
C C13 0.6862(8) 0.5308(2) 0.40795(16) 0.0632(7) Uani d . 1 . .
H H13A 0.7342 0.5722 0.4518 0.076 Uiso calc R 1 . .
H H13B 0.4680 0.5230 0.3993 0.076 Uiso calc R 1 . .
N N5 0.1724(4) 0.18552(15) 0.37450(10) 0.0418(4) Uani d . 1 . .
H H5A 0.1093 0.2511 0.3762 0.050 Uiso calc R 1 . .
N N6 0.1954(5) 0.01175(16) 0.42234(10) 0.0467(5) Uani d . 1 . .
C C10 0.1065(6) 0.11536(19) 0.42261(12) 0.0436(5) Uani d . 1 . .
C C9 0.4323(6) 0.0461(2) 0.32177(13) 0.0502(6) Uani d . 1 . .
H H9A 0.5446 0.0210 0.2870 0.060 Uiso calc R 1 . .
C C12 0.3572(6) -0.02223(19) 0.37232(13) 0.0477(5) Uani d . 1 . .
C C8 0.3363(5) 0.15178(19) 0.32440(12) 0.0430(5) Uani d . 1 . .
N N4 -0.0552(6) 0.15065(18) 0.47176(12) 0.0610(6) Uani d . 1 . .
H H4A -0.1012 0.1075 0.5026 0.073 Uiso calc R 1 . .
H H4B -0.1145 0.2167 0.4729 0.073 Uiso calc R 1 . .
C C7 0.4002(7) 0.2310(2) 0.27171(13) 0.0554(6) Uani d . 1 . .
H H7A 0.3149 0.2998 0.2829 0.083 Uiso calc R 1 . .
H H7B 0.3119 0.2038 0.2266 0.083 Uiso calc R 1 . .
H H7C 0.6146 0.2402 0.2718 0.083 Uiso calc R 1 . .
C C11 0.4550(8) -0.1383(2) 0.37303(18) 0.0689(8) Uani d . 1 . .
H H11A 0.3841 -0.1721 0.4118 0.103 Uiso calc R 1 . .
H H11B 0.6715 -0.1400 0.3770 0.103 Uiso calc R 1 . .
H H11C 0.3719 -0.1768 0.3308 0.103 Uiso calc R 1 . .
N N2 0.0615(5) 0.69331(16) 0.07225(10) 0.0457(5) Uani d . 1 . .
H H2A 0.1088 0.7470 0.0486 0.055 Uiso calc R 1 . .
N N3 -0.2359(5) 0.53279(17) 0.07940(11) 0.0489(5) Uani d . 1 . .
C C6 -0.0956(6) 0.5215(2) 0.14272(13) 0.0493(6) Uani d . 1 . .
N N1 -0.2951(5) 0.63311(18) -0.01745(11) 0.0566(6) Uani d . 1 . .
H H1A -0.4349 0.5876 -0.0354 0.068 Uiso calc R 1 . .
H H1B -0.2464 0.6878 -0.0401 0.068 Uiso calc R 1 . .
C C4 -0.1547(5) 0.61899(19) 0.04524(12) 0.0443(5) Uani d . 1 . .
C C2 0.2013(5) 0.6821(2) 0.13654(13) 0.0472(5) Uani d . 1 . .
C C3 0.1249(6) 0.5956(2) 0.17351(14) 0.0520(6) Uani d . 1 . .
H H3B 0.2183 0.5868 0.2181 0.062 Uiso calc R 1 . .
C C1 0.4302(6) 0.7682(2) 0.16441(15) 0.0594(7) Uani d . 1 . .
H H1C 0.4485 0.8204 0.1300 0.089 Uiso calc R 1 . .
H H1D 0.6220 0.7355 0.1759 0.089 Uiso calc R 1 . .
H H1E 0.3673 0.8039 0.2052 0.089 Uiso calc R 1 . .
C C5 -0.1883(8) 0.4234(2) 0.17923(16) 0.0657(8) Uani d . 1 . .
H H5B -0.3422 0.3821 0.1499 0.099 Uiso calc R 1 . .
H H5C -0.2654 0.4466 0.2216 0.099 Uiso calc R 1 . .
H H5D -0.0162 0.3788 0.1896 0.099 Uiso calc R 1 . .

loop_
_atom_site_aniso_label
_atom_site_aniso_U_11
_atom_site_aniso_U_22
_atom_site_aniso_U_33
_atom_site_aniso_U_12
_atom_site_aniso_U_13
_atom_site_aniso_U_23
Cl1 0.0689(4) 0.0673(4) 0.0516(4) -0.0052(3) 0.0041(3) 0.0202(3)
O4 0.0883(15) 0.0633(12) 0.0497(11) -0.0230(11) -0.0076(10) 0.0170(9)
C16 0.0500(13) 0.0415(12) 0.0478(13) -0.0017(10) 0.0065(10) 0.0057(10)
O3 0.0887(15) 0.0727(14) 0.0573(12) -0.0334(12) -0.0100(11) 0.0213(10)
C15 0.0666(17) 0.0649(17) 0.0515(15) -0.0184(14) -0.0035(12) 0.0182(13)
Cl2 0.1195(7) 0.0527(4) 0.0972(7) 0.0286(4) 0.0432(5) 0.0302(4)
O2 0.0773(13) 0.0450(10) 0.0609(11) 0.0132(9) 0.0229(10) 0.0130(8)
C14 0.0569(14) 0.0407(12) 0.0512(14) 0.0017(11) 0.0031(11) 0.0057(10)
O1 0.1139(19) 0.0612(13) 0.0750(14) 0.0228(12) 0.0437(13) 0.0261(11)
C13 0.0779(19) 0.0520(15) 0.0638(17) 0.0163(14) 0.0193(14) 0.0105(13)
N5 0.0532(11) 0.0323(9) 0.0405(10) 0.0009(8) 0.0054(8) 0.0097(7)
N6 0.0617(12) 0.0356(10) 0.0449(10) 0.0052(9) 0.0101(9) 0.0118(8)
C10 0.0554(13) 0.0375(11) 0.0387(11) 0.0014(10) 0.0054(9) 0.0096(9)
C9 0.0628(15) 0.0461(13) 0.0436(12) 0.0069(11) 0.0116(11) 0.0071(10)
C12 0.0581(14) 0.0393(12) 0.0463(13) 0.0068(10) 0.0044(10) 0.0076(9)
C8 0.0476(12) 0.0429(12) 0.0383(11) -0.0006(9) 0.0008(9) 0.0096(9)
N4 0.0932(17) 0.0420(11) 0.0545(13) 0.0128(11) 0.0300(12) 0.0158(9)
C7 0.0702(16) 0.0512(14) 0.0475(13) -0.0013(12) 0.0140(12) 0.0159(11)
C11 0.094(2) 0.0426(14) 0.074(2) 0.0197(14) 0.0196(17) 0.0118(13)
N2 0.0515(11) 0.0420(10) 0.0458(11) -0.0001(9) 0.0120(8) 0.0094(8)
N3 0.0563(12) 0.0423(10) 0.0505(12) 0.0016(9) 0.0129(9) 0.0112(9)
C6 0.0574(14) 0.0451(12) 0.0490(13) 0.0119(11) 0.0147(11) 0.0138(10)
N1 0.0679(14) 0.0504(12) 0.0507(12) -0.0145(11) 0.0014(10) 0.0147(9)
C4 0.0480(12) 0.0426(12) 0.0443(12) 0.0013(10) 0.0116(10) 0.0070(9)
C2 0.0444(12) 0.0497(13) 0.0494(13) 0.0098(10) 0.0111(10) 0.0051(10)
C3 0.0547(14) 0.0561(14) 0.0472(13) 0.0110(12) 0.0089(11) 0.0118(11)
C1 0.0571(15) 0.0599(16) 0.0599(16) 0.0006(13) 0.0025(12) 0.0015(13)
C5 0.085(2) 0.0530(15) 0.0628(17) 0.0037(14) 0.0126(15) 0.0231(13)

loop_
_atom_type_symbol
_atom_type_description
_atom_type_scat_dispersion_real
_atom_type_scat_dispersion_imag
_atom_type_scat_source
C C 0.0033 0.0016 'International Tables Vol C Tables 4.2.6.8 and 6.1.1.4'
H H 0.0000 0.0000 'International Tables Vol C Tables 4.2.6.8 and 6.1.1.4'
N N 0.0061 0.0033 'International Tables Vol C Tables 4.2.6.8 and 6.1.1.4'
O O 0.0106 0.0060 'International Tables Vol C Tables 4.2.6.8 and 6.1.1.4'
Cl Cl 0.1484 0.1585 'International Tables Vol C Tables 4.2.6.8 and 6.1.1.4'

loop_
_geom_angle_atom_site_label_1
_geom_angle_atom_site_label_2
_geom_angle_atom_site_label_3
_geom_angle_site_symmetry_1
_geom_angle_site_symmetry_3
_geom_angle
_geom_angle_publ_flag
O3 C16 O4 . . 126.0(2) ?
O3 C16 C15 . . 121.5(2) ?
O4 C16 C15 . . 112.5(2) ?
C16 C15 Cl1 . . 113.42(19) ?
C16 C15 H15A . . 108.9 ?
Cl1 C15 H15A . . 108.9 ?
C16 C15 H15B . . 108.9 ?
Cl1 C15 H15B . . 108.9 ?
H15A C15 H15B . . 107.7 ?
O1 C14 O2 . . 125.4(2) ?
O1 C14 C13 . . 116.1(2) ?
O2 C14 C13 . . 118.5(2) ?
C14 C13 Cl2 . . 115.3(2) ?
C14 C13 H13A . . 108.5 ?
Cl2 C13 H13A . . 108.5 ?
C14 C13 H13B . . 108.5 ?
Cl2 C13 H13B . . 108.5 ?
H13A C13 H13B . . 107.5 ?
C8 N5 C10 . . 119.4(2) ?
C8 N5 H5A . . 120.3 ?
C10 N5 H5A . . 120.3 ?
C12 N6 C10 . . 117.6(2) ?
N4 C10 N6 . . 118.5(2) ?
N4 C10 N5 . . 118.3(2) ?
N6 C10 N5 . . 123.2(2) ?
C8 C9 C12 . . 118.4(2) ?
C8 C9 H9A . . 120.8 ?
C12 C9 H9A . . 120.8 ?
N6 C12 C9 . . 121.8(2) ?
N6 C12 C11 . . 116.7(2) ?
C9 C12 C11 . . 121.5(2) ?
N5 C8 C9 . . 119.7(2) ?
N5 C8 C7 . . 117.8(2) ?
C9 C8 C7 . . 122.5(2) ?
C10 N4 H4A . . 120.0 ?
C10 N4 H4B . . 120.0 ?
H4A N4 H4B . . 120.0 ?
C8 C7 H7A . . 109.5 ?
C8 C7 H7B . . 109.5 ?
H7A C7 H7B . . 109.5 ?
C8 C7 H7C . . 109.5 ?
H7A C7 H7C . . 109.5 ?
H7B C7 H7C . . 109.5 ?
C12 C11 H11A . . 109.5 ?
C12 C11 H11B . . 109.5 ?
H11A C11 H11B . . 109.5 ?
C12 C11 H11C . . 109.5 ?
H11A C11 H11C . . 109.5 ?
H11B C11 H11C . . 109.5 ?
C2 N2 C4 . . 119.3(2) ?
C2 N2 H2A . . 120.4 ?
C4 N2 H2A . . 120.4 ?
C6 N3 C4 . . 117.5(2) ?
N3 C6 C3 . . 122.1(2) ?
N3 C6 C5 . . 116.2(2) ?
C3 C6 C5 . . 121.7(2) ?
C4 N1 H1A . . 120.0 ?
C4 N1 H1B . . 120.0 ?
H1A N1 H1B . . 120.0 ?
N1 C4 N3 . . 118.6(2) ?
N1 C4 N2 . . 118.3(2) ?
N3 C4 N2 . . 123.1(2) ?
N2 C2 C3 . . 119.7(2) ?
N2 C2 C1 . . 116.9(2) ?
C3 C2 C1 . . 123.4(2) ?
C2 C3 C6 . . 118.4(2) ?
C2 C3 H3B . . 120.8 ?
C6 C3 H3B . . 120.8 ?
C2 C1 H1C . . 109.5 ?
C2 C1 H1D . . 109.5 ?
H1C C1 H1D . . 109.5 ?
C2 C1 H1E . . 109.5 ?
H1C C1 H1E . . 109.5 ?
H1D C1 H1E . . 109.5 ?
C6 C5 H5B . . 109.5 ?
C6 C5 H5C . . 109.5 ?
H5B C5 H5C . . 109.5 ?
C6 C5 H5D . . 109.5 ?
H5B C5 H5D . . 109.5 ?
H5C C5 H5D . . 109.5 ?

loop_
_geom_bond_atom_site_label_1
_geom_bond_atom_site_label_2
_geom_bond_site_symmetry_2
_geom_bond_distance
_geom_bond_publ_flag
Cl1 C15 . 1.766(3) ?
O4 C16 . 1.271(3) ?
C16 O3 . 1.219(3) ?
C16 C15 . 1.512(3) ?
C15 H15A . 0.9700 ?
C15 H15B . 0.9700 ?
Cl2 C13 . 1.767(3) ?
O2 C14 . 1.273(3) ?
C14 O1 . 1.220(3) ?
C14 C13 . 1.507(4) ?
C13 H13A . 0.9700 ?
C13 H13B . 0.9700 ?
N5 C8 . 1.337(3) ?
N5 C10 . 1.356(3) ?
N5 H5A . 0.8600 ?
N6 C12 . 1.331(3) ?
N6 C10 . 1.342(3) ?
C10 N4 . 1.322(3) ?
C9 C8 . 1.378(4) ?
C9 C12 . 1.389(3) ?
C9 H9A . 0.9300 ?
C12 C11 . 1.501(4) ?
C8 C7 . 1.495(3) ?
N4 H4A . 0.8600 ?
N4 H4B . 0.8600 ?
C7 H7A . 0.9600 ?
C7 H7B . 0.9600 ?
C7 H7C . 0.9600 ?
C11 H11A . 0.9600 ?
C11 H11B . 0.9600 ?
C11 H11C . 0.9600 ?
N2 C2 . 1.347(3) ?
N2 C4 . 1.357(3) ?
N2 H2A . 0.8600 ?
N3 C6 . 1.331(3) ?
N3 C4 . 1.344(3) ?
C6 C3 . 1.389(4) ?
C6 C5 . 1.505(3) ?
N1 C4 . 1.326(3) ?
N1 H1A . 0.8600 ?
N1 H1B . 0.8600 ?
C2 C3 . 1.372(4) ?
C2 C1 . 1.493(4) ?
C3 H3B . 0.9300 ?
C1 H1C . 0.9600 ?
C1 H1D . 0.9600 ?
C1 H1E . 0.9600 ?
C5 H5B . 0.9600 ?
C5 H5C . 0.9600 ?
C5 H5D . 0.9600 ?

loop_
_geom_hbond_atom_site_label_D
_geom_hbond_atom_site_label_H
_geom_hbond_atom_site_label_A
_geom_hbond_site_symmetry_A
_geom_hbond_distance_DH
_geom_hbond_distance_HA
_geom_hbond_distance_DA
_geom_hbond_angle_DHA
N1 H1A N3 2_465 0.86 2.14 2.999(3) 177
N1 H1B O3 2_665 0.86 1.98 2.830(3) 173
N2 H2A O4 2_665 0.86 1.74 2.593(3) 175
N4 H4A N6 2_556 0.86 2.19 3.046(3) 175
N4 H4B O1 1_455 0.86 2.00 2.851(3) 173
N5 H5A O2 1_455 0.86 1.75 2.606(3) 174
C1 H1C O4 2_665 0.96 2.56 3.355(4) 140
C7 H7A O2 1_455 0.96 2.57 3.355(4) 139
